data_7030983
loop_
_publ_author_name
'Imran, Muhammad'
'Mix, Andreas'
'Neumann, Beate'
'Stammler, Hans-Georg'
'Monkowius, Uwe'
'Bleckenwegner, Petra'
'Mitzel, Norbert W.'

_publ_section_title
;
 Synthesis, structural and photo-physical studies of bismuth(iii)
 complexes with Janus scorpionate and co-ligands.
;
_journal_issue 28
_journal_name_full 'Dalton transactions (Cambridge, England : 2003)'
_journal_page_first 10956
_journal_page_last 10968
_journal_paper_doi 10.1039/c4dt00668b
_journal_volume 43
_journal_year 2014
_chemical_formula_moiety 'C19 H18 B Bi Cl2 N8 S6, C2 H3 N'
_chemical_formula_sum 'C21 H21 B Bi Cl2 N9 S6'
_chemical_formula_weight 882.52
_chemical_name_systematic
;
 ?
;
_space_group_crystal_system triclinic
_space_group_IT_number 2
_space_group_name_Hall '-P 1'
_space_group_name_H-M_alt 'P -1'
_symmetry_space_group_name_Hall '-P 1'
_symmetry_space_group_name_H-M 'P -1'
_atom_sites_solution_hydrogens mixed
_atom_sites_solution_primary direct
_audit_creation_date 2013-10-10
_audit_creation_method
;
  Olex2 1.2-ac2
  (compiled 2012.03.27 svn.r2268, GUI svn.r4156)
;
_cell_angle_alpha 93.4539(19)
_cell_angle_beta 99.5573(19)
_cell_angle_gamma 99.4185(18)
_cell_formula_units_Z 2
_cell_length_a 8.98994(20)
_cell_length_b 11.7912(3)
_cell_length_c 15.1964(4)
_cell_measurement_reflns_used 22829
_cell_measurement_temperature 100.01(10)
_cell_measurement_theta_max 30.0360
_cell_measurement_theta_min 3.3690
_cell_volume 1560.74(7)
_computing_cell_refinement
;
CrysAlisPro, Agilent Technologies,
Version 1.171.36.28 (release 01-02-2013 CrysAlis171 .NET)
(compiled Feb  1 2013,16:14:44)
;
_computing_data_collection
;
CrysAlisPro, Agilent Technologies,
Version 1.171.36.28 (release 01-02-2013 CrysAlis171 .NET)
(compiled Feb  1 2013,16:14:44)
;
_computing_data_reduction
;
CrysAlisPro, Agilent Technologies,
Version 1.171.36.28 (release 01-02-2013 CrysAlis171 .NET)
(compiled Feb  1 2013,16:14:44)
;
_computing_molecular_graphics
;
O. V. Dolomanov, L. J. Bourhis, R. J. Gildea, J. A. K. Howard and H. Puschmann,
OLEX2: a complete structure solution, refinement and analysis program.
J. Appl. Cryst. (2009). 42, 339-341.
;
_computing_publication_material
;
O. V. Dolomanov, L. J. Bourhis, R. J. Gildea, J. A. K. Howard and H. Puschmann,
OLEX2: a complete structure solution, refinement and analysis program.
J. Appl. Cryst. (2009). 42, 339-341.
;
_computing_structure_refinement
;
SHELXL, G.M. Sheldrick, Acta Cryst.
(2008). A64, 112-122
;
_computing_structure_solution
;
SHELXS, G.M. Sheldrick, Acta Cryst.
(2008). A64, 112-122
;
_diffrn_ambient_temperature 100.01(10)
_diffrn_detector_area_resol_mean 5.3114
_diffrn_measured_fraction_theta_full 0.9992
_diffrn_measured_fraction_theta_max 0.9988
_diffrn_measurement_details
;
  1 omega  -91.00  -58.00   1.0000    5.8100
omega____ theta____ kappa____ phi______ frames
    -      -16.7672  155.0000   24.4232 33

  2 omega  -90.00  -63.00   1.0000    5.8100
omega____ theta____ kappa____ phi______ frames
    -      -16.7672  153.0000 -129.2567 27

  3 omega  -76.00  -49.00   1.0000    5.8100
omega____ theta____ kappa____ phi______ frames
    -      -16.7672  133.0000  161.2132 27

  4 omega  -51.00   43.00   1.0000    5.8100
omega____ theta____ kappa____ phi______ frames
    -       17.3922  -57.0000    0.0000 94

  5 omega  -49.00   29.00   1.0000    5.8100
omega____ theta____ kappa____ phi______ frames
    -       17.3922  -57.0000 -150.0000 78

  6 omega   36.00   82.00   1.0000    5.8100
omega____ theta____ kappa____ phi______ frames
    -       17.3922  178.0000   30.0000 46

  7 omega   -8.00   86.00   1.0000    5.8100
omega____ theta____ kappa____ phi______ frames
    -       17.3922   57.0000  150.0000 94

  8 omega  -53.00   38.00   1.0000    5.8100
omega____ theta____ kappa____ phi______ frames
    -       17.3922  -37.0000   90.0000 91

  9 omega   -4.00   86.00   1.0000    5.8100
omega____ theta____ kappa____ phi______ frames
    -       17.3922   57.0000  -90.0000 90

 10 omega   -5.00   89.00   1.0000    5.8100
omega____ theta____ kappa____ phi______ frames
    -       17.3922   77.0000    0.0000 94

 11 omega  -13.00   83.00   1.0000    5.8100
omega____ theta____ kappa____ phi______ frames
    -       17.3922   77.0000  -30.0000 96
;
_diffrn_measurement_device_type 'SuperNova, Dual, Cu at zero, Atlas'
_diffrn_measurement_method '\w scans'
_diffrn_orient_matrix_UB_11 -0.0220216000
_diffrn_orient_matrix_UB_12 0.0087074000
_diffrn_orient_matrix_UB_13 -0.0457733000
_diffrn_orient_matrix_UB_21 -0.0732360000
_diffrn_orient_matrix_UB_22 -0.0335803000
_diffrn_orient_matrix_UB_23 -0.0004631000
_diffrn_orient_matrix_UB_31 -0.0275453000
_diffrn_orient_matrix_UB_32 0.0504478000
_diffrn_orient_matrix_UB_33 0.0127751000
_diffrn_radiation_monochromator mirror
_diffrn_radiation_type 'Mo K\a'
_diffrn_radiation_wavelength 0.7107
_diffrn_reflns_av_R_equivalents 0.0351
_diffrn_reflns_av_unetI/netI 0.0311
_diffrn_reflns_Laue_measured_fraction_full 0.998
_diffrn_reflns_Laue_measured_fraction_max 0.999
_diffrn_reflns_limit_h_max 12
_diffrn_reflns_limit_h_min -12
_diffrn_reflns_limit_k_max 16
_diffrn_reflns_limit_k_min -16
_diffrn_reflns_limit_l_max 21
_diffrn_reflns_limit_l_min -21
_diffrn_reflns_number 36667
_diffrn_reflns_point_group_measured_fraction_full 0.998
_diffrn_reflns_point_group_measured_fraction_max 0.999
_diffrn_reflns_theta_full 25.242
_diffrn_reflns_theta_max 29.998
_diffrn_reflns_theta_min 2.663
_diffrn_source 'SuperNova (Mo) X-ray Source'
_exptl_absorpt_coefficient_mu 6.252
_exptl_absorpt_correction_T_max 1.014
_exptl_absorpt_correction_T_min 0.731
_exptl_absorpt_correction_type gaussian
_exptl_absorpt_process_details
;
CrysAlisPro, Agilent Technologies,
Version 1.171.36.28 (release 01-02-2013 CrysAlis171 .NET)
(compiled Feb  1 2013,16:14:44)
Numerical absorption correction based on gaussian integration over
            a multifaceted crystal model
;
_exptl_crystal_colour yellow
_exptl_crystal_colour_primary yellow
_exptl_crystal_density_diffrn 1.878
_exptl_crystal_density_meas ?
_exptl_crystal_description prism
_exptl_crystal_F_000 856
_exptl_crystal_size_max 0.1469
_exptl_crystal_size_mid 0.1261
_exptl_crystal_size_min 0.0646
_refine_diff_density_max 0.759
_refine_diff_density_min -0.852
_refine_diff_density_rms 0.099
_refine_ls_extinction_method none
_refine_ls_goodness_of_fit_ref 1.024
_refine_ls_hydrogen_treatment mixed
_refine_ls_matrix_type full
_refine_ls_number_parameters 369
_refine_ls_number_reflns 9107
_refine_ls_number_restraints 0
_refine_ls_restrained_S_all 1.024
_refine_ls_R_factor_all 0.0219
_refine_ls_R_factor_gt 0.0197
_refine_ls_shift/su_max 0.003
_refine_ls_shift/su_mean 0.000
_refine_ls_structure_factor_coef Fsqd
_refine_ls_weighting_details
;
 w=1/[\s^2^(Fo^2^)+(0.0147P)^2^+0.6797P]
 where P=(Fo^2^+2Fc^2^)/3
;
_refine_ls_weighting_scheme calc
_refine_ls_wR_factor_gt 0.0406
_refine_ls_wR_factor_ref 0.0414
_reflns_Friedel_coverage 0.000
_reflns_number_gt 8612
_reflns_number_total 9107
_reflns_threshold_expression 'I > 2\s(I)'
_cod_data_source_file c4dt00668b7.cif
_cod_data_source_block compound7
_cod_depositor_comments
;Adding full bibliography for 7030979--7030984.cif.

The following automatic conversions were performed:

'_exptl_crystal_density_meas' value 'not measured' was changed to '?'
- the value is perceived as not measured.

Automatic conversion script
Id: cif_fix_values 3008 2015-01-20 13:52:24Z robertas 
;
_cod_original_cell_volume 1560.74(6)
_cod_database_code 7030983
_chemical_oxdiff_formula 'C10 H10 B Bi N'
_reflns_odcompleteness_completeness 99.92
_reflns_odcompleteness_iscentric 1
_reflns_odcompleteness_theta 29.97
_shelx_space_group_comment
;
The symmetry employed for this shelxl refinement is uniquely defined
by the following loop, which should always be used as a source of
symmetry information in preference to the above space-group names.
They are only intended as comments.
;
_shelxl_version_number 2013-2

loop_
_space_group_symop_operation_xyz
'x, y, z'
'-x, -y, -z'

loop_
_atom_site_label
_atom_site_type_symbol
_atom_site_fract_x
_atom_site_fract_y
_atom_site_fract_z
_atom_site_U_iso_or_equiv
_atom_site_adp_type
_atom_site_occupancy
_atom_site_site_symmetry_order
_atom_site_calc_flag
_atom_site_refinement_flags_posn
_atom_site_refinement_flags_adp
Bi1 Bi 0.79027(2) 0.15533(2) 0.25571(2) 0.01148(2) Uani 1 1 d . .
Cl1 Cl 0.73224(6) 0.07310(4) 0.40134(4) 0.02004(10) Uani 1 1 d . .
Cl2 Cl 1.01838(6) 0.05350(4) 0.25097(4) 0.01986(10) Uani 1 1 d . .
S1 S 1.00392(6) 0.35971(5) 0.35978(5) 0.02536(13) Uani 1 1 d . .
S2 S 0.82932(9) 0.35973(6) 0.51307(4) 0.03329(16) Uani 1 1 d . .
S3 S 0.46024(6) 0.16756(4) 0.20756(4) 0.01536(10) Uani 1 1 d . .
S4 S 0.22440(6) 0.31893(5) 0.18694(5) 0.03111(15) Uani 1 1 d . .
S5 S 0.76063(7) 0.53699(5) 0.07916(4) 0.02034(11) Uani 1 1 d . .
S6 S 0.88636(6) 0.73803(4) 0.21861(4) 0.01761(10) Uani 1 1 d . .
N1 N 0.7086(2) 0.38647(14) 0.35608(12) 0.0146(3) Uani 1 1 d . .
N2 N 0.5906(2) 0.38434(15) 0.40446(13) 0.0198(4) Uani 1 1 d . .
N3 N 0.50467(19) 0.40382(14) 0.22679(12) 0.0140(3) Uani 1 1 d . .
N4 N 0.4325(2) 0.49882(15) 0.22533(14) 0.0217(4) Uani 1 1 d . .
N5 N 0.75478(19) 0.54754(14) 0.25739(12) 0.0138(3) Uani 1 1 d . .
N6 N 0.7896(2) 0.61679(14) 0.33782(12) 0.0154(3) Uani 1 1 d . .
N7 N 0.65527(19) -0.02594(14) 0.17351(12) 0.0132(3) Uani 1 1 d . .
N8 N 0.7868(2) 0.14988(14) 0.08988(12) 0.0140(3) Uani 1 1 d . .
N9 N 0.3111(3) -0.1334(2) 0.34519(17) 0.0362(5) Uani 1 1 d . .
C1 C 0.8442(3) 0.37286(17) 0.40241(15) 0.0197(4) Uani 1 1 d . .
C2 C 0.6374(3) 0.3701(2) 0.48760(16) 0.0276(6) Uani 1 1 d . .
C3 C 0.5341(4) 0.3635(3) 0.55507(19) 0.0491(9) Uani 1 1 d . .
H3A H 0.5373 0.2919 0.5844 0.074 Uiso 1 1 calc R U
H3B H 0.4290 0.3643 0.5251 0.074 Uiso 1 1 calc R U
H3C H 0.5680 0.4298 0.6000 0.074 Uiso 1 1 calc R U
C4 C 0.4130(2) 0.30087(17) 0.20885(14) 0.0146(4) Uani 1 1 d . .
C5 C 0.2862(3) 0.4675(2) 0.2047(2) 0.0320(6) Uani 1 1 d . .
C6 C 0.1748(3) 0.5494(2) 0.1980(3) 0.0622(12) Uani 1 1 d . .
H6A H 0.1240 0.5475 0.1355 0.093 Uiso 1 1 calc R U
H6B H 0.2296 0.6278 0.2188 0.093 Uiso 1 1 calc R U
H6C H 0.0978 0.5266 0.2353 0.093 Uiso 1 1 calc R U
C7 C 0.7937(2) 0.59631(16) 0.18458(15) 0.0145(4) Uani 1 1 d . .
C8 C 0.8598(2) 0.71882(17) 0.32790(15) 0.0160(4) Uani 1 1 d . .
C9 C 0.9109(3) 0.81149(17) 0.40309(15) 0.0200(4) Uani 1 1 d . .
H9A H 1.0210 0.8399 0.4083 0.030 Uiso 1 1 calc R U
H9B H 0.8906 0.7804 0.4591 0.030 Uiso 1 1 calc R U
H9C H 0.8548 0.8752 0.3913 0.030 Uiso 1 1 calc R U
C10 C 0.5763(2) -0.10693(17) 0.21461(15) 0.0172(4) Uani 1 1 d . .
H10 H 0.5669 -0.0899 0.2751 0.021 Uiso 1 1 calc R U
C11 C 0.5080(3) -0.21424(18) 0.17185(16) 0.0205(5) Uani 1 1 d . .
H11 H 0.4538 -0.2703 0.2027 0.025 Uiso 1 1 calc R U
C12 C 0.5199(3) -0.23835(18) 0.08393(17) 0.0214(5) Uani 1 1 d . .
H12 H 0.4736 -0.3113 0.0531 0.026 Uiso 1 1 calc R U
C13 C 0.6004(3) -0.15492(18) 0.04065(16) 0.0193(4) Uani 1 1 d . .
H13 H 0.6096 -0.1702 -0.0201 0.023 Uiso 1 1 calc R U
C14 C 0.6673(2) -0.04889(16) 0.08698(14) 0.0136(4) Uani 1 1 d . .
C15 C 0.7530(2) 0.04475(17) 0.04408(14) 0.0143(4) Uani 1 1 d . .
C16 C 0.7951(3) 0.02708(19) -0.03871(15) 0.0214(5) Uani 1 1 d . .
H16 H 0.7715 -0.0475 -0.0703 0.026 Uiso 1 1 calc R U
C17 C 0.8720(3) 0.1197(2) -0.07489(16) 0.0261(5) Uani 1 1 d . .
H17 H 0.9012 0.1093 -0.1317 0.031 Uiso 1 1 calc R U
C18 C 0.9060(3) 0.22748(19) -0.02760(16) 0.0213(5) Uani 1 1 d . .
H18 H 0.9590 0.2919 -0.0511 0.026 Uiso 1 1 calc R U
C19 C 0.8610(2) 0.23902(17) 0.05450(15) 0.0162(4) Uani 1 1 d . .
H19 H 0.8834 0.3129 0.0872 0.019 Uiso 1 1 calc R U
C20 C 0.3220(3) -0.0414(2) 0.37704(17) 0.0271(5) Uani 1 1 d . .
C21 C 0.3362(3) 0.0756(2) 0.41814(17) 0.0284(5) Uani 1 1 d . .
H21A H 0.3656 0.1311 0.3759 0.043 Uiso 1 1 calc R U
H21B H 0.4148 0.0878 0.4725 0.043 Uiso 1 1 calc R U
H21C H 0.2378 0.0868 0.4337 0.043 Uiso 1 1 calc R U
B1 B 0.6805(3) 0.42033(18) 0.25782(16) 0.0129(4) Uani 1 1 d . .
H1 H 0.727(3) 0.3645(19) 0.2125(16) 0.014(6) Uiso 1 1 d . .

loop_
_atom_site_aniso_label
_atom_site_aniso_U_11
_atom_site_aniso_U_22
_atom_site_aniso_U_33
_atom_site_aniso_U_23
_atom_site_aniso_U_13
_atom_site_aniso_U_12
Bi1 0.01312(4) 0.00908(3) 0.01201(4) -0.00065(2) 0.00268(3) 0.00143(2)
Cl1 0.0284(3) 0.0185(2) 0.0148(2) 0.00336(19) 0.0062(2) 0.0056(2)
Cl2 0.0164(2) 0.0176(2) 0.0259(3) -0.0016(2) 0.0028(2) 0.00617(18)
S1 0.0148(3) 0.0178(3) 0.0390(4) -0.0071(2) -0.0054(2) 0.0032(2)
S2 0.0540(4) 0.0298(3) 0.0163(3) -0.0071(2) -0.0081(3) 0.0259(3)
S3 0.0142(2) 0.0115(2) 0.0189(3) -0.00089(18) 0.0020(2) -0.00013(17)
S4 0.0113(3) 0.0189(3) 0.0608(5) 0.0145(3) -0.0015(3) 0.0001(2)
S5 0.0257(3) 0.0159(2) 0.0189(3) 0.0001(2) 0.0056(2) 0.0010(2)
S6 0.0190(3) 0.0109(2) 0.0228(3) 0.00155(19) 0.0067(2) -0.00053(18)
N1 0.0158(9) 0.0104(7) 0.0175(9) 0.0013(6) 0.0022(7) 0.0025(6)
N2 0.0284(10) 0.0156(8) 0.0200(10) 0.0033(7) 0.0115(8) 0.0096(7)
N3 0.0135(8) 0.0115(8) 0.0180(9) 0.0048(6) 0.0043(7) 0.0021(6)
N4 0.0132(9) 0.0136(8) 0.0413(12) 0.0118(8) 0.0068(8) 0.0053(7)
N5 0.0134(8) 0.0103(7) 0.0171(9) -0.0008(6) 0.0026(7) 0.0011(6)
N6 0.0153(9) 0.0116(8) 0.0199(9) -0.0003(7) 0.0047(7) 0.0034(6)
N7 0.0142(8) 0.0100(7) 0.0153(9) -0.0003(6) 0.0040(7) 0.0013(6)
N8 0.0146(8) 0.0120(8) 0.0152(9) 0.0010(6) 0.0019(7) 0.0027(6)
N9 0.0346(13) 0.0377(13) 0.0440(15) 0.0137(11) 0.0188(11) 0.0133(10)
C1 0.0259(12) 0.0112(9) 0.0189(11) -0.0054(8) -0.0049(9) 0.0058(8)
C2 0.0524(17) 0.0201(11) 0.0172(12) 0.0026(9) 0.0101(11) 0.0220(11)
C3 0.096(3) 0.0462(17) 0.0286(15) 0.0202(13) 0.0363(17) 0.0482(18)
C4 0.0139(10) 0.0157(9) 0.0140(10) 0.0040(8) 0.0016(8) 0.0018(7)
C5 0.0167(11) 0.0174(11) 0.0636(19) 0.0190(12) 0.0051(12) 0.0047(9)
C6 0.0188(13) 0.0266(14) 0.148(4) 0.0370(19) 0.0165(18) 0.0103(11)
C7 0.0110(9) 0.0120(9) 0.0208(11) 0.0019(8) 0.0031(8) 0.0021(7)
C8 0.0132(10) 0.0136(9) 0.0220(11) 0.0008(8) 0.0036(8) 0.0039(7)
C9 0.0230(11) 0.0131(9) 0.0229(12) -0.0023(8) 0.0031(9) 0.0027(8)
C10 0.0169(10) 0.0142(9) 0.0211(11) 0.0030(8) 0.0063(9) 0.0009(8)
C11 0.0198(11) 0.0128(9) 0.0275(12) 0.0029(8) 0.0042(9) -0.0020(8)
C12 0.0177(11) 0.0123(9) 0.0310(13) -0.0032(9) 0.0008(9) -0.0009(8)
C13 0.0201(11) 0.0160(10) 0.0194(11) -0.0035(8) 0.0007(9) 0.0011(8)
C14 0.0118(9) 0.0126(9) 0.0158(10) -0.0006(7) 0.0017(8) 0.0014(7)
C15 0.0141(10) 0.0135(9) 0.0143(10) -0.0009(7) 0.0019(8) 0.0006(7)
C16 0.0245(12) 0.0206(10) 0.0172(11) -0.0046(8) 0.0072(9) -0.0025(9)
C17 0.0333(14) 0.0274(12) 0.0171(12) -0.0028(9) 0.0119(10) -0.0017(10)
C18 0.0217(11) 0.0214(11) 0.0215(12) 0.0058(9) 0.0083(9) -0.0001(8)
C19 0.0144(10) 0.0142(9) 0.0192(11) 0.0006(8) 0.0027(8) 0.0014(7)
C20 0.0214(12) 0.0402(15) 0.0259(13) 0.0157(11) 0.0110(10) 0.0119(10)
C21 0.0273(13) 0.0374(14) 0.0240(13) 0.0093(11) 0.0085(10) 0.0096(11)
B1 0.0120(10) 0.0093(9) 0.0166(11) 0.0016(8) 0.0017(9) 0.0006(8)

loop_
_atom_type_symbol
_atom_type_description
_atom_type_scat_dispersion_real
_atom_type_scat_dispersion_imag
_atom_type_scat_source
C C 0.0033 0.0016 'International Tables Vol C Tables 4.2.6.8 and 6.1.1.4'
H H 0.0000 0.0000 'International Tables Vol C Tables 4.2.6.8 and 6.1.1.4'
B B 0.0013 0.0007 'International Tables Vol C Tables 4.2.6.8 and 6.1.1.4'
Bi Bi -4.1077 10.2566 'International Tables Vol C Tables 4.2.6.8 and 6.1.1.4'
Cl Cl 0.1484 0.1585 'International Tables Vol C Tables 4.2.6.8 and 6.1.1.4'
N N 0.0061 0.0033 'International Tables Vol C Tables 4.2.6.8 and 6.1.1.4'
S S 0.1246 0.1234 'International Tables Vol C Tables 4.2.6.8 and 6.1.1.4'

loop_
_exptl_crystal_face_index_h
_exptl_crystal_face_index_k
_exptl_crystal_face_index_l
_exptl_crystal_face_perp_dist
_exptl_oxdiff_crystal_face_indexfrac_h
_exptl_oxdiff_crystal_face_indexfrac_k
_exptl_oxdiff_crystal_face_indexfrac_l
_exptl_oxdiff_crystal_face_x
_exptl_oxdiff_crystal_face_y
_exptl_oxdiff_crystal_face_z
2 -11 16 0.0323 1.9864 -10.9982 15.9768 -0.8708 0.2164 -0.4054
-2 11 -16 0.0323 -1.9864 10.9982 -15.9768 0.8708 -0.2164 0.4054
-12 0 9 0.0579 -11.9914 0.0174 8.9800 -0.1468 0.8735 0.4459
12 0 -9 0.0579 11.9914 -0.0174 -8.9800 0.1468 -0.8735 -0.4459
-5 0 21 0.0594 -5.0008 -0.0012 20.9778 -0.8501 0.3566 0.4057
5 0 -21 0.0594 5.0008 0.0012 -20.9778 0.8501 -0.3566 -0.4057
-2 15 -11 0.0384 -1.9849 14.9909 -10.9763 0.6767 -0.3529 0.6707
2 -15 11 0.0384 1.9849 -14.9909 10.9763 -0.6767 0.3529 -0.6707
-1 -15 -5 0.0574 -1.0082 -14.9776 -5.0140 0.1213 0.5791 -0.7919
1 15 5 0.0574 1.0082 14.9776 5.0140 -0.1213 -0.5791 0.7919

loop_
_geom_angle_atom_site_label_1
_geom_angle_atom_site_label_2
_geom_angle_atom_site_label_3
_geom_angle
Cl1 Bi1 S1 90.934(18)
Cl1 Bi1 S3 87.777(16)
Cl2 Bi1 Cl1 93.911(18)
Cl2 Bi1 S1 89.180(16)
Cl2 Bi1 S3 152.037(16)
S3 Bi1 S1 118.725(15)
N7 Bi1 Cl1 88.94(4)
N7 Bi1 Cl2 81.13(4)
N7 Bi1 S1 170.27(4)
N7 Bi1 S3 70.99(4)
N7 Bi1 N8 66.32(5)
N8 Bi1 Cl1 155.25(4)
N8 Bi1 Cl2 82.05(4)
N8 Bi1 S1 113.31(4)
N8 Bi1 S3 84.84(4)
C1 S1 Bi1 81.18(7)
C1 S2 C2 89.57(11)
C4 S3 Bi1 116.92(7)
C4 S4 C5 88.98(11)
C8 S6 C7 90.16(10)
N2 N1 B1 118.31(16)
C1 N1 N2 115.87(18)
C1 N1 B1 125.27(18)
C2 N2 N1 110.9(2)
N4 N3 B1 119.72(16)
C4 N3 N4 116.08(17)
C4 N3 B1 123.89(16)
C5 N4 N3 110.76(18)
N6 N5 B1 118.33(16)
C7 N5 N6 117.05(16)
C7 N5 B1 124.58(17)
C8 N6 N5 111.16(18)
C10 N7 Bi1 120.75(14)
C10 N7 C14 119.20(18)
C14 N7 Bi1 119.92(13)
C15 N8 Bi1 116.53(13)
C19 N8 Bi1 120.58(14)
C19 N8 C15 119.52(18)
S1 C1 S2 123.92(13)
N1 C1 S1 126.45(18)
N1 C1 S2 109.47(17)
N2 C2 S2 114.13(19)
N2 C2 C3 122.5(3)
C3 C2 S2 123.3(2)
C2 C3 H3A 109.5
C2 C3 H3B 109.5
C2 C3 H3C 109.5
H3A C3 H3B 109.5
H3A C3 H3C 109.5
H3B C3 H3C 109.5
S3 C4 S4 121.22(12)
N3 C4 S3 129.00(16)
N3 C4 S4 109.77(14)
N4 C5 S4 114.40(17)
N4 C5 C6 124.2(2)
C6 C5 S4 121.43(19)
C5 C6 H6A 109.5
C5 C6 H6B 109.5
C5 C6 H6C 109.5
H6A C6 H6B 109.5
H6A C6 H6C 109.5
H6B C6 H6C 109.5
S5 C7 S6 124.21(12)
N5 C7 S5 127.91(15)
N5 C7 S6 107.88(15)
N6 C8 S6 113.73(16)
N6 C8 C9 122.9(2)
C9 C8 S6 123.33(16)
C8 C9 H9A 109.5
C8 C9 H9B 109.5
C8 C9 H9C 109.5
H9A C9 H9B 109.5
H9A C9 H9C 109.5
H9B C9 H9C 109.5
N7 C10 H10 118.9
N7 C10 C11 122.3(2)
C11 C10 H10 118.9
C10 C11 H11 120.6
C12 C11 C10 118.9(2)
C12 C11 H11 120.6
C11 C12 H12 120.4
C11 C12 C13 119.3(2)
C13 C12 H12 120.4
C12 C13 H13 120.3
C12 C13 C14 119.4(2)
C14 C13 H13 120.3
N7 C14 C13 120.96(19)
N7 C14 C15 117.00(17)
C13 C14 C15 122.04(19)
N8 C15 C14 116.16(18)
N8 C15 C16 121.04(19)
C16 C15 C14 122.80(18)
C15 C16 H16 120.4
C15 C16 C17 119.1(2)
C17 C16 H16 120.4
C16 C17 H17 120.2
C18 C17 C16 119.5(2)
C18 C17 H17 120.2
C17 C18 H18 120.8
C19 C18 C17 118.4(2)
C19 C18 H18 120.8
N8 C19 C18 122.43(19)
N8 C19 H19 118.8
C18 C19 H19 118.8
N9 C20 C21 179.7(3)
C20 C21 H21A 109.5
C20 C21 H21B 109.5
C20 C21 H21C 109.5
H21A C21 H21B 109.5
H21A C21 H21C 109.5
H21B C21 H21C 109.5
N1 B1 H1 111.8(12)
N3 B1 N1 106.89(16)
N3 B1 H1 108.5(12)
N5 B1 N1 108.42(16)
N5 B1 N3 110.66(16)
N5 B1 H1 110.5(12)

loop_
_geom_bond_atom_site_label_1
_geom_bond_atom_site_label_2
_geom_bond_distance
Bi1 Cl1 2.5663(5)
Bi1 Cl2 2.5488(5)
Bi1 S1 3.0025(6)
Bi1 S3 2.9649(5)
Bi1 N7 2.4346(16)
Bi1 N8 2.5118(17)
Bi1 H1 2.71(2)
Bi1 B1 3.427(2)
S1 C1 1.695(2)
S2 C1 1.723(2)
S2 C2 1.730(3)
S3 C4 1.694(2)
S4 C4 1.723(2)
S4 C5 1.739(2)
S5 C7 1.668(2)
S6 C7 1.747(2)
S6 C8 1.740(2)
N1 N2 1.385(2)
N1 C1 1.342(3)
N1 B1 1.560(3)
N2 C2 1.294(3)
N3 N4 1.383(2)
N3 C4 1.336(3)
N3 B1 1.549(3)
N4 C5 1.287(3)
N5 N6 1.388(2)
N5 C7 1.348(3)
N5 B1 1.540(3)
N6 C8 1.293(3)
N7 C10 1.343(2)
N7 C14 1.352(3)
N8 C15 1.348(3)
N8 C19 1.340(3)
N9 C20 1.144(3)
C2 C3 1.491(4)
C3 H3A 0.9800
C3 H3B 0.9800
C3 H3C 0.9800
C5 C6 1.497(3)
C6 H6A 0.9800
C6 H6B 0.9800
C6 H6C 0.9800
C8 C9 1.491(3)
C9 H9A 0.9800
C9 H9B 0.9800
C9 H9C 0.9800
C10 H10 0.9500
C10 C11 1.384(3)
C11 H11 0.9500
C11 C12 1.375(3)
C12 H12 0.9500
C12 C13 1.388(3)
C13 H13 0.9500
C13 C14 1.388(3)
C14 C15 1.488(3)
C15 C16 1.386(3)
C16 H16 0.9500
C16 C17 1.388(3)
C17 H17 0.9500
C17 C18 1.383(3)
C18 H18 0.9500
C18 C19 1.380(3)
C19 H19 0.9500
C20 C21 1.457(4)
C21 H21A 0.9800
C21 H21B 0.9800
C21 H21C 0.9800
B1 H1 1.10(2)
